data_1571303
loop_
_publ_author_name
'Chen, Bolin'
'Zhang, Xijing'
'Yang, Yufen'
'Xu, Dongdong'
'Wu, Qianwei'
'Wang, Shibo'
'Bao, Shiqi'
'Zhang, Xuemei'
'Ding, Yahui'
'Wang, Liang'
'Chen, Yue'

_publ_section_title
;
 Hypocretenolides: collective total syntheses and activities toward
 metastatic colon cancer.
;
_journal_issue 17
_journal_name_full 'Chemical science'
_journal_page_first 6397
_journal_page_last 6401
_journal_paper_doi 10.1039/d4sc01469c
_journal_volume 15
_journal_year 2024
_chemical_formula_moiety '2(C15 H16 O3)'
_chemical_formula_sum 'C30 H32 O6'
_chemical_formula_weight 488.55
_space_group_crystal_system monoclinic
_space_group_IT_number 14
_space_group_name_Hall '-P 2ybc'
_space_group_name_H-M_alt 'P 1 21/c 1'
_atom_sites_solution_hydrogens geom
_atom_sites_solution_primary dual
_audit_creation_date 2022-09-15
_audit_creation_method
;
Olex2 1.2
(compiled 2018.05.29 svn.r3508 for OlexSys, GUI svn.r5506)
;
_audit_update_record
;
2023-07-11 deposited with the CCDC.	2024-03-26 downloaded from the CCDC.
;
_cell_angle_alpha 90
_cell_angle_beta 92.6560(10)
_cell_angle_gamma 90
_cell_formula_units_Z 4
_cell_length_a 22.3154(2)
_cell_length_b 9.74840(10)
_cell_length_c 11.29700(10)
_cell_measurement_reflns_used 13664
_cell_measurement_temperature 99.99(11)
_cell_measurement_theta_max 76.1620
_cell_measurement_theta_min 4.9290
_cell_volume 2454.90(4)
_computing_cell_refinement 'CrysAlisPro 1.171.40.84a (Rigaku OD, 2020)'
_computing_data_collection 'CrysAlisPro 1.171.40.84a (Rigaku OD, 2020)'
_computing_data_reduction 'CrysAlisPro 1.171.40.84a (Rigaku OD, 2020)'
_computing_molecular_graphics 'Olex2 (Dolomanov et al., 2009)'
_computing_publication_material 'Olex2 (Dolomanov et al., 2009)'
_computing_structure_refinement 'ShelXL (Sheldrick, 2015)'
_computing_structure_solution 'ShelXT (Sheldrick, 2015)'
_diffrn_ambient_environment N~2~
_diffrn_ambient_temperature 99.99(11)
_diffrn_detector 'Hybrid Pixel Array Detector'
_diffrn_detector_area_resol_mean 10.0000
_diffrn_measured_fraction_theta_full 0.995
_diffrn_measured_fraction_theta_max 0.973
_diffrn_measurement_details
;
List of Runs (angles in degrees, time in seconds):

  # Type    Start    End  Width  t~exp~   \w     \q     \k     \f   Frames
#--------------------------------------------------------------------------
  1  \w    -39.00  33.00   0.50    0.50    --    0.00 -82.00 -30.00  144
  2  \w    -38.00  36.00   0.50    0.50    --    0.00 -82.00  60.00  148
  3  \w    -39.00  36.00   0.50    0.50    --    0.00 -82.00-120.00  150
  4  \w     12.00 127.00   0.50    0.50    --  101.90 -77.00 -30.00  230
  5  \w     43.00 133.00   0.50    0.50    --  101.90 -82.00  90.00  180
  6  \w     12.00 120.00   0.50    0.50    --  101.90 -57.00-150.00  216
  7  \w     47.00 123.00   0.50    0.50    --  101.90 -82.00-150.00  152
  8  \w     16.00 123.00   0.50    0.50    --  101.90 -57.00  60.00  214
  9  \w     76.00 191.00   0.50    0.50    --  101.90  38.00 -30.00  230
 10  \w     24.00 129.00   0.50    0.50    --  101.90 -57.00 -30.00  210
 11  \w     83.00 191.00   0.50    0.50    --  101.90   0.00-120.00  216
 12  \w     27.00  53.00   0.50    0.50    --  101.90   0.00-120.00   52
;
_diffrn_measurement_device 'four-circle diffractometer'
_diffrn_measurement_device_type 'XtaLAB AFC12 (RINC): Kappa single'
_diffrn_measurement_method '\w scans'
_diffrn_orient_matrix_type 'CrysAlisPro convention (1999,Acta A55,543-557)'
_diffrn_orient_matrix_UB_11 0.0590280000
_diffrn_orient_matrix_UB_12 0.0655442000
_diffrn_orient_matrix_UB_13 -0.0374401000
_diffrn_orient_matrix_UB_21 0.0204495000
_diffrn_orient_matrix_UB_22 -0.1396903000
_diffrn_orient_matrix_UB_23 -0.0474038000
_diffrn_orient_matrix_UB_31 -0.0295591000
_diffrn_orient_matrix_UB_32 0.0343321000
_diffrn_orient_matrix_UB_33 -0.1223829000
_diffrn_radiation_monochromator mirror
_diffrn_radiation_probe x-ray
_diffrn_radiation_type CuK\a
_diffrn_radiation_wavelength 1.54184
_diffrn_reflns_av_R_equivalents 0.0255
_diffrn_reflns_av_unetI/netI 0.0214
_diffrn_reflns_Laue_measured_fraction_full 0.995
_diffrn_reflns_Laue_measured_fraction_max 0.973
_diffrn_reflns_limit_h_max 27
_diffrn_reflns_limit_h_min -27
_diffrn_reflns_limit_k_max 12
_diffrn_reflns_limit_k_min -12
_diffrn_reflns_limit_l_max 7
_diffrn_reflns_limit_l_min -14
_diffrn_reflns_number 19866
_diffrn_reflns_point_group_measured_fraction_full 0.995
_diffrn_reflns_point_group_measured_fraction_max 0.973
_diffrn_reflns_theta_full 67.684
_diffrn_reflns_theta_max 76.394
_diffrn_reflns_theta_min 4.952
_diffrn_source 'Rotating-anode X-ray tube (dual wavelength)'
_diffrn_source_type 'Rigaku (Cu) X-ray DW Source'
_exptl_absorpt_coefficient_mu 0.740
_exptl_absorpt_correction_T_max 1.00000
_exptl_absorpt_correction_T_min 0.94211
_exptl_absorpt_correction_type multi-scan
_exptl_absorpt_process_details
;
CrysAlisPro 1.171.40.84a (Rigaku Oxford Diffraction, 2020)
Empirical absorption correction using spherical harmonics,
implemented in SCALE3 ABSPACK scaling algorithm.
;
_exptl_crystal_colour colourless
_exptl_crystal_colour_primary colourless
_exptl_crystal_density_diffrn 1.322
_exptl_crystal_description block
_exptl_crystal_F_000 1040
_exptl_crystal_size_max 0.27
_exptl_crystal_size_mid 0.16
_exptl_crystal_size_min 0.16
_refine_diff_density_max 0.328
_refine_diff_density_min -0.210
_refine_diff_density_rms 0.037
_refine_ls_extinction_method none
_refine_ls_goodness_of_fit_ref 1.050
_refine_ls_hydrogen_treatment constr
_refine_ls_matrix_type full
_refine_ls_number_parameters 329
_refine_ls_number_reflns 5021
_refine_ls_number_restraints 0
_refine_ls_restrained_S_all 1.050
_refine_ls_R_factor_all 0.0379
_refine_ls_R_factor_gt 0.0355
_refine_ls_shift/su_max 0.001
_refine_ls_shift/su_mean 0.000
_refine_ls_structure_factor_coef Fsqd
_refine_ls_weighting_details 'w=1/[\s^2^(Fo^2^)+(0.0412P)^2^+0.9495P] where P=(Fo^2^+2Fc^2^)/3'
_refine_ls_weighting_scheme calc
_refine_ls_wR_factor_gt 0.0902
_refine_ls_wR_factor_ref 0.0918
_reflns_Friedel_coverage 0.000
_reflns_number_gt 4620
_reflns_number_total 5021
_reflns_threshold_expression 'I > 2\s(I)'
_cod_data_source_file d4sc01469c2.cif
_cod_data_source_block cbl-14-6
_cod_depositor_comments 'Adding full bibliography for 1571303--1571304.cif.'
_cod_database_code 1571303
_shelx_shelxl_version_number 2014/7
_shelx_space_group_comment
;
The symmetry employed for this shelxl refinement is uniquely defined
by the following loop, which should always be used as a source of
symmetry information in preference to the above space-group names.
They are only intended as comments.
;
_reflns_odcompleteness_completeness 99.51
_reflns_odcompleteness_iscentric 1
_reflns_odcompleteness_theta 66.97
_olex2_refinement_description
;
1. Fixed Uiso
 At 1.2 times of:
  All C(H) groups, All C(H,H) groups
 At 1.5 times of:
  All C(H,H,H) groups
2.a Ternary CH refined with riding coordinates:
 C00G(H00O), C00P(H00P)
2.b Secondary CH2 refined with riding coordinates:
 C00B(H00L,H00M), C00N(H00A,H00B), C00R(H00V,H00X), C00S(H00Y,H), C00X(H00H,
 H00I), C00Y(H00J,H00K)
2.c Aromatic/amide H refined with riding coordinates:
 C00E(H00N), C00W(H00W)
2.d X=CH2 refined with riding coordinates:
 C00K(H00Q,H00R), C00Q(H00C,H00D)
2.e Idealised Me refined as rotating group:
 C00M(H00S,H00T,H00U), C00V(H00E,H00F,H00G), C00Z(H00Z,HA,HB), C010(H01A,H01B,
 H01C)
;
_olex2_submission_special_instructions 'No special instructions were received'
_oxdiff_exptl_absorpt_empirical_details
;
Empirical correction (ABSPACK) includes:
- Absorption correction using spherical harmonics
- Frame scaling
;
_oxdiff_exptl_absorpt_empirical_full_max 1.237
_oxdiff_exptl_absorpt_empirical_full_min 0.754

loop_
_space_group_symop_operation_xyz
'x, y, z'
'-x, y+1/2, -z+1/2'
'-x, -y, -z'
'x, -y-1/2, z-1/2'

loop_
_atom_site_label
_atom_site_type_symbol
_atom_site_fract_x
_atom_site_fract_y
_atom_site_fract_z
_atom_site_U_iso_or_equiv
_atom_site_adp_type
_atom_site_occupancy
_atom_site_site_symmetry_order
_atom_site_calc_flag
_atom_site_refinement_flags_posn
_atom_site_refinement_flags_adp
_atom_site_refinement_flags_occupancy
_atom_site_disorder_assembly
_atom_site_disorder_group
O001 O 0.67881(3) 0.45171(8) 0.43059(7) 0.01907(17) Uani 1 1 d . . . . .
O002 O 0.82797(3) 0.79193(8) 0.43769(6) 0.01770(17) Uani 1 1 d . . . . .
O003 O 0.77664(3) 0.43590(9) 0.43132(7) 0.02394(18) Uani 1 1 d . . . . .
O004 O 0.98570(4) 0.99529(9) 0.28631(7) 0.0275(2) Uani 1 1 d . . . . .
O005 O 0.73040(4) 0.77874(10) 0.44221(8) 0.0321(2) Uani 1 1 d . . . . .
O006 O 0.50264(4) 0.23881(11) 0.37572(9) 0.0364(2) Uani 1 1 d . . . . .
C007 C 0.95874(5) 0.92098(12) 0.35368(9) 0.0198(2) Uani 1 1 d . . . . .
C008 C 0.92938(5) 0.71803(11) 0.43979(9) 0.0183(2) Uani 1 1 d . . . . .
C009 C 0.77977(5) 0.86041(11) 0.61995(10) 0.0193(2) Uani 1 1 d . . . . .
C00A C 0.88821(5) 0.82654(11) 0.48872(9) 0.0161(2) Uani 1 1 d . . . . .
C00B C 0.88943(5) 0.82349(11) 0.62308(9) 0.0182(2) Uani 1 1 d . . . . .
H00L H 0.9278 0.8582 0.6539 0.022 Uiso 1 1 calc R . . . .
H00M H 0.8858 0.7292 0.6493 0.022 Uiso 1 1 calc R . . . .
C00C C 0.77672(5) 0.80831(12) 0.49564(10) 0.0199(2) Uani 1 1 d . . . . .
C00D C 0.73298(5) 0.45337(11) 0.48933(10) 0.0183(2) Uani 1 1 d . . . . .
C00E C 0.96914(5) 0.77357(12) 0.36905(10) 0.0208(2) Uani 1 1 d . . . . .
H00N H 0.9995 0.7249 0.3341 0.025 Uiso 1 1 calc R . . . .
C00F C 0.73603(5) 0.47662(11) 0.62039(10) 0.0196(2) Uani 1 1 d . . . . .
C00G C 0.83937(5) 0.90831(12) 0.67353(9) 0.0196(2) Uani 1 1 d . . . . .
H00O H 0.8395 0.8905 0.7589 0.024 Uiso 1 1 calc R . . . .
C00H C 0.90915(5) 0.95875(11) 0.43192(9) 0.0175(2) Uani 1 1 d . . . . .
C00I C 0.59135(5) 0.32410(12) 0.48849(10) 0.0218(2) Uani 1 1 d . . . . .
C00J C 0.88678(5) 1.08516(12) 0.44691(10) 0.0205(2) Uani 1 1 d . . . . .
C00K C 0.72934(6) 0.86582(12) 0.67733(11) 0.0252(2) Uani 1 1 d . . . . .
H00Q H 0.6934 0.8376 0.6400 0.030 Uiso 1 1 calc R . . . .
H00R H 0.7299 0.8979 0.7549 0.030 Uiso 1 1 calc R . . . .
C00L C 0.62070(5) 0.46508(12) 0.48775(10) 0.0195(2) Uani 1 1 d . . . . .
C00M C 0.92313(5) 0.56981(12) 0.46905(11) 0.0226(2) Uani 1 1 d . . . . .
H00S H 0.9366 0.5545 0.5499 0.034 Uiso 1 1 calc GR . . . .
H00T H 0.9470 0.5162 0.4177 0.034 Uiso 1 1 calc GR . . . .
H00U H 0.8818 0.5432 0.4584 0.034 Uiso 1 1 calc GR . . . .
C00N C 0.62895(5) 0.54016(13) 0.60506(10) 0.0224(2) Uani 1 1 d . . . . .
H00A H 0.5915 0.5377 0.6455 0.027 Uiso 1 1 calc R . . . .
H00B H 0.6385 0.6355 0.5900 0.027 Uiso 1 1 calc R . . . .
C00O C 0.58164(5) 0.54614(13) 0.39786(10) 0.0232(2) Uani 1 1 d . . . . .
C00P C 0.67855(5) 0.47792(12) 0.68537(10) 0.0221(2) Uani 1 1 d . . . . .
H00P H 0.6846 0.5380 0.7545 0.027 Uiso 1 1 calc R . . . .
C00Q C 0.78960(5) 0.49350(14) 0.67397(11) 0.0275(3) Uani 1 1 d . . . . .
H00C H 0.8239 0.4907 0.6302 0.033 Uiso 1 1 calc R . . . .
H00D H 0.7929 0.5081 0.7554 0.033 Uiso 1 1 calc R . . . .
C00R C 0.83724(5) 1.11602(12) 0.52942(11) 0.0240(2) Uani 1 1 d . . . . .
H00V H 0.8003 1.0769 0.4959 0.029 Uiso 1 1 calc R . . . .
H00X H 0.8319 1.2147 0.5323 0.029 Uiso 1 1 calc R . . . .
C00S C 0.84690(5) 1.06316(12) 0.65643(10) 0.0232(2) Uani 1 1 d . . . . .
H00Y H 0.8189 1.1100 0.7058 0.028 Uiso 1 1 calc R . . . .
H H 0.8871 1.0885 0.6850 0.028 Uiso 1 1 calc R . . . .
C00T C 0.53893(5) 0.32962(14) 0.40086(10) 0.0263(3) Uani 1 1 d . . . . .
C00U C 0.61078(5) 0.21350(13) 0.54971(11) 0.0252(3) Uani 1 1 d . . . . .
C00V C 0.59327(6) 0.69281(14) 0.37114(12) 0.0299(3) Uani 1 1 d . . . . .
H00E H 0.5801 0.7489 0.4348 0.045 Uiso 1 1 calc GR . . . .
H00F H 0.5717 0.7180 0.2989 0.045 Uiso 1 1 calc GR . . . .
H00G H 0.6355 0.7063 0.3625 0.045 Uiso 1 1 calc GR . . . .
C00W C 0.53756(5) 0.46838(14) 0.35124(11) 0.0266(3) Uani 1 1 d . . . . .
H00W H 0.5093 0.4986 0.2940 0.032 Uiso 1 1 calc R . . . .
C00X C 0.66375(6) 0.33358(14) 0.73072(10) 0.0277(3) Uani 1 1 d . . . . .
H00H H 0.6927 0.3106 0.7943 0.033 Uiso 1 1 calc R . . . .
H00I H 0.6246 0.3369 0.7645 0.033 Uiso 1 1 calc R . . . .
C00Y C 0.66329(6) 0.21746(13) 0.63936(11) 0.0277(3) Uani 1 1 d . . . . .
H00J H 0.6999 0.2237 0.5965 0.033 Uiso 1 1 calc R . . . .
H00K H 0.6645 0.1309 0.6818 0.033 Uiso 1 1 calc R . . . .
C00Z C 0.90833(6) 1.20814(13) 0.38133(13) 0.0348(3) Uani 1 1 d . . . . .
H00Z H 0.9384 1.2551 0.4294 0.052 Uiso 1 1 calc GR . . . .
HA H 0.8752 1.2689 0.3638 0.052 Uiso 1 1 calc GR . . . .
HB H 0.9252 1.1791 0.3088 0.052 Uiso 1 1 calc GR . . . .
C010 C 0.58474(7) 0.07247(15) 0.53124(13) 0.0368(3) Uani 1 1 d . . . . .
H01A H 0.5532 0.0759 0.4706 0.055 Uiso 1 1 calc GR . . . .
H01B H 0.5689 0.0405 0.6038 0.055 Uiso 1 1 calc GR . . . .
H01C H 0.6155 0.0109 0.5074 0.055 Uiso 1 1 calc GR . . . .

loop_
_atom_site_aniso_label
_atom_site_aniso_U_11
_atom_site_aniso_U_22
_atom_site_aniso_U_33
_atom_site_aniso_U_23
_atom_site_aniso_U_13
_atom_site_aniso_U_12
O001 0.0133(4) 0.0258(4) 0.0182(4) -0.0002(3) 0.0012(3) -0.0009(3)
O002 0.0144(4) 0.0209(4) 0.0177(4) -0.0031(3) -0.0007(3) -0.0014(3)
O003 0.0169(4) 0.0305(5) 0.0246(4) 0.0019(3) 0.0033(3) 0.0017(3)
O004 0.0255(4) 0.0317(5) 0.0256(4) 0.0030(4) 0.0061(3) -0.0073(4)
O005 0.0168(4) 0.0481(6) 0.0313(5) -0.0135(4) -0.0012(3) -0.0031(4)
O006 0.0273(5) 0.0425(6) 0.0387(5) -0.0043(4) -0.0074(4) -0.0136(4)
C007 0.0172(5) 0.0254(6) 0.0167(5) -0.0007(4) -0.0015(4) -0.0046(4)
C008 0.0162(5) 0.0199(5) 0.0185(5) -0.0028(4) -0.0037(4) 0.0002(4)
C009 0.0216(5) 0.0172(5) 0.0192(5) 0.0001(4) 0.0016(4) 0.0001(4)
C00A 0.0138(5) 0.0172(5) 0.0172(5) -0.0010(4) -0.0015(4) -0.0012(4)
C00B 0.0197(5) 0.0185(5) 0.0162(5) 0.0009(4) -0.0016(4) -0.0014(4)
C00C 0.0170(5) 0.0202(5) 0.0227(5) -0.0017(4) 0.0014(4) -0.0004(4)
C00D 0.0164(5) 0.0170(5) 0.0216(5) 0.0025(4) -0.0001(4) -0.0002(4)
C00E 0.0170(5) 0.0246(6) 0.0209(5) -0.0046(4) 0.0003(4) -0.0001(4)
C00F 0.0203(5) 0.0180(5) 0.0205(5) 0.0018(4) -0.0009(4) -0.0013(4)
C00G 0.0214(5) 0.0231(6) 0.0143(5) -0.0016(4) 0.0004(4) -0.0013(4)
C00H 0.0170(5) 0.0202(5) 0.0151(5) 0.0014(4) -0.0022(4) -0.0024(4)
C00I 0.0180(5) 0.0276(6) 0.0199(5) -0.0029(4) 0.0027(4) -0.0051(4)
C00J 0.0213(5) 0.0189(5) 0.0211(5) 0.0025(4) -0.0023(4) -0.0019(4)
C00K 0.0253(6) 0.0246(6) 0.0261(6) -0.0034(5) 0.0048(5) -0.0017(5)
C00L 0.0133(5) 0.0255(6) 0.0200(5) -0.0006(4) 0.0019(4) -0.0006(4)
C00M 0.0203(5) 0.0189(5) 0.0285(6) -0.0010(4) 0.0009(4) 0.0019(4)
C00N 0.0168(5) 0.0278(6) 0.0228(5) -0.0047(5) 0.0021(4) -0.0001(4)
C00O 0.0157(5) 0.0320(6) 0.0221(5) 0.0012(5) 0.0020(4) 0.0022(5)
C00P 0.0213(5) 0.0279(6) 0.0171(5) -0.0030(4) 0.0005(4) -0.0021(5)
C00Q 0.0234(6) 0.0346(7) 0.0242(6) 0.0029(5) -0.0027(5) -0.0034(5)
C00R 0.0255(6) 0.0162(5) 0.0304(6) 0.0000(4) 0.0030(5) 0.0018(4)
C00S 0.0239(6) 0.0214(6) 0.0243(6) -0.0071(4) 0.0023(4) -0.0017(4)
C00T 0.0185(5) 0.0371(7) 0.0233(6) -0.0049(5) 0.0021(4) -0.0045(5)
C00U 0.0243(6) 0.0283(6) 0.0231(6) -0.0005(5) 0.0037(5) -0.0077(5)
C00V 0.0214(6) 0.0329(7) 0.0349(7) 0.0076(5) -0.0037(5) 0.0012(5)
C00W 0.0160(5) 0.0400(7) 0.0235(6) 0.0012(5) -0.0011(4) -0.0005(5)
C00X 0.0271(6) 0.0360(7) 0.0198(5) 0.0048(5) -0.0004(5) -0.0076(5)
C00Y 0.0291(6) 0.0256(6) 0.0281(6) 0.0068(5) -0.0026(5) -0.0059(5)
C00Z 0.0349(7) 0.0229(6) 0.0473(8) 0.0127(6) 0.0085(6) 0.0015(5)
C010 0.0418(8) 0.0314(7) 0.0368(7) 0.0033(6) -0.0026(6) -0.0147(6)

loop_
_atom_type_symbol
_atom_type_description
_atom_type_scat_dispersion_real
_atom_type_scat_dispersion_imag
_atom_type_scat_source
C C 0.0181 0.0091 'International Tables Vol C Tables 4.2.6.8 and 6.1.1.4'
H H 0.0000 0.0000 'International Tables Vol C Tables 4.2.6.8 and 6.1.1.4'
O O 0.0492 0.0322 'International Tables Vol C Tables 4.2.6.8 and 6.1.1.4'

loop_
_geom_angle_atom_site_label_1
_geom_angle_atom_site_label_2
_geom_angle_atom_site_label_3
_geom_angle
_geom_angle_site_symmetry_1
_geom_angle_site_symmetry_3
_geom_angle_publ_flag
C00D O001 C00L 124.48(8) . . ?
C00C O002 C00A 123.94(8) . . ?
O004 C007 C00E 124.94(11) . . ?
O004 C007 C00H 128.23(11) . . ?
C00E C007 C00H 106.81(9) . . ?
C00E C008 C00A 111.38(10) . . ?
C00E C008 C00M 126.67(10) . . ?
C00M C008 C00A 121.95(10) . . ?
C00C C009 C00G 118.92(9) . . ?
C00K C009 C00C 118.11(10) . . ?
C00K C009 C00G 122.94(10) . . ?
O002 C00A C008 104.67(8) . . ?
O002 C00A C00B 111.10(8) . . ?
O002 C00A C00H 108.69(8) . . ?
C008 C00A C00H 103.47(8) . . ?
C00B C00A C008 111.51(9) . . ?
C00B C00A C00H 116.52(9) . . ?
C00A C00B H00L 109.1 . . ?
C00A C00B H00M 109.1 . . ?
C00A C00B C00G 112.62(9) . . ?
H00L C00B H00M 107.8 . . ?
C00G C00B H00L 109.1 . . ?
C00G C00B H00M 109.1 . . ?
O002 C00C C009 119.53(9) . . ?
O005 C00C O002 116.94(10) . . ?
O005 C00C C009 123.53(10) . . ?
O001 C00D C00F 119.09(9) . . ?
O003 C00D O001 117.14(10) . . ?
O003 C00D C00F 123.76(10) . . ?
C007 C00E H00N 124.4 . . ?
C008 C00E C007 111.26(10) . . ?
C008 C00E H00N 124.4 . . ?
C00D C00F C00P 118.85(9) . . ?
C00Q C00F C00D 118.01(10) . . ?
C00Q C00F C00P 123.14(11) . . ?
C009 C00G C00B 109.28(9) . . ?
C009 C00G H00O 107.6 . . ?
C009 C00G C00S 110.73(9) . . ?
C00B C00G H00O 107.6 . . ?
C00B C00G C00S 113.67(9) . . ?
C00S C00G H00O 107.6 . . ?
C007 C00H C00A 106.91(9) . . ?
C00J C00H C007 126.19(10) . . ?
C00J C00H C00A 126.88(10) . . ?
C00T C00I C00L 106.67(10) . . ?
C00U C00I C00L 126.81(10) . . ?
C00U C00I C00T 126.38(11) . . ?
C00H C00J C00R 123.23(10) . . ?
C00H C00J C00Z 122.78(11) . . ?
C00Z C00J C00R 113.99(10) . . ?
C009 C00K H00Q 120.0 . . ?
C009 C00K H00R 120.0 . . ?
H00Q C00K H00R 120.0 . . ?
O001 C00L C00I 107.97(9) . . ?
O001 C00L C00N 110.49(8) . . ?
O001 C00L C00O 103.88(8) . . ?
C00I C00L C00O 103.78(9) . . ?
C00N C00L C00I 117.73(9) . . ?
C00N C00L C00O 111.92(10) . . ?
C008 C00M H00S 109.5 . . ?
C008 C00M H00T 109.5 . . ?
C008 C00M H00U 109.5 . . ?
H00S C00M H00T 109.5 . . ?
H00S C00M H00U 109.5 . . ?
H00T C00M H00U 109.5 . . ?
C00L C00N H00A 109.1 . . ?
C00L C00N H00B 109.1 . . ?
C00L C00N C00P 112.53(9) . . ?
H00A C00N H00B 107.8 . . ?
C00P C00N H00A 109.1 . . ?
C00P C00N H00B 109.1 . . ?
C00V C00O C00L 122.21(10) . . ?
C00W C00O C00L 110.91(11) . . ?
C00W C00O C00V 126.88(11) . . ?
C00F C00P C00N 108.93(9) . . ?
C00F C00P H00P 107.8 . . ?
C00F C00P C00X 110.80(10) . . ?
C00N C00P H00P 107.8 . . ?
C00N C00P C00X 113.64(10) . . ?
C00X C00P H00P 107.8 . . ?
C00F C00Q H00C 120.0 . . ?
C00F C00Q H00D 120.0 . . ?
H00C C00Q H00D 120.0 . . ?
C00J C00R H00V 108.3 . . ?
C00J C00R H00X 108.3 . . ?
C00J C00R C00S 115.89(10) . . ?
H00V C00R H00X 107.4 . . ?
C00S C00R H00V 108.3 . . ?
C00S C00R H00X 108.3 . . ?
C00G C00S H00Y 108.3 . . ?
C00G C00S H 108.3 . . ?
C00R C00S C00G 116.01(9) . . ?
C00R C00S H00Y 108.3 . . ?
C00R C00S H 108.3 . . ?
H00Y C00S H 107.4 . . ?
O006 C00T C00I 127.97(12) . . ?
O006 C00T C00W 125.27(12) . . ?
C00W C00T C00I 106.74(10) . . ?
C00I C00U C00Y 123.09(11) . . ?
C00I C00U C010 123.34(11) . . ?
C010 C00U C00Y 113.49(11) . . ?
C00O C00V H00E 109.5 . . ?
C00O C00V H00F 109.5 . . ?
C00O C00V H00G 109.5 . . ?
H00E C00V H00F 109.5 . . ?
H00E C00V H00G 109.5 . . ?
H00F C00V H00G 109.5 . . ?
C00O C00W C00T 111.88(11) . . ?
C00O C00W H00W 124.1 . . ?
C00T C00W H00W 124.1 . . ?
C00P C00X H00H 108.2 . . ?
C00P C00X H00I 108.2 . . ?
H00H C00X H00I 107.3 . . ?
C00Y C00X C00P 116.51(10) . . ?
C00Y C00X H00H 108.2 . . ?
C00Y C00X H00I 108.2 . . ?
C00U C00Y C00X 116.78(11) . . ?
C00U C00Y H00J 108.1 . . ?
C00U C00Y H00K 108.1 . . ?
C00X C00Y H00J 108.1 . . ?
C00X C00Y H00K 108.1 . . ?
H00J C00Y H00K 107.3 . . ?
C00J C00Z H00Z 109.5 . . ?
C00J C00Z HA 109.5 . . ?
C00J C00Z HB 109.5 . . ?
H00Z C00Z HA 109.5 . . ?
H00Z C00Z HB 109.5 . . ?
HA C00Z HB 109.5 . . ?
C00U C010 H01A 109.5 . . ?
C00U C010 H01B 109.5 . . ?
C00U C010 H01C 109.5 . . ?
H01A C010 H01B 109.5 . . ?
H01A C010 H01C 109.5 . . ?
H01B C010 H01C 109.5 . . ?

loop_
_geom_bond_atom_site_label_1
_geom_bond_atom_site_label_2
_geom_bond_distance
_geom_bond_site_symmetry_2
_geom_bond_publ_flag
O001 C00D 1.3518(13) . ?
O001 C00L 1.4808(12) . ?
O002 C00A 1.4769(12) . ?
O002 C00C 1.3533(13) . ?
O003 C00D 1.2112(14) . ?
O004 C007 1.2281(14) . ?
O005 C00C 1.2075(14) . ?
O006 C00T 1.2243(15) . ?
C007 C00E 1.4646(16) . ?
C007 C00H 1.4940(15) . ?
C008 C00A 1.5217(15) . ?
C008 C00E 1.3359(16) . ?
C008 C00M 1.4902(15) . ?
C009 C00C 1.4919(15) . ?
C009 C00G 1.5096(15) . ?
C009 C00K 1.3256(16) . ?
C00A C00B 1.5171(14) . ?
C00A C00H 1.5229(15) . ?
C00B H00L 0.9700 . ?
C00B H00M 0.9700 . ?
C00B C00G 1.5218(15) . ?
C00D C00F 1.4963(15) . ?
C00E H00N 0.9300 . ?
C00F C00P 1.5072(15) . ?
C00F C00Q 1.3248(16) . ?
C00G H00O 0.9800 . ?
C00G C00S 1.5321(16) . ?
C00H C00J 1.3433(16) . ?
C00I C00L 1.5226(16) . ?
C00I C00T 1.4979(16) . ?
C00I C00U 1.3420(18) . ?
C00J C00R 1.5090(16) . ?
C00J C00Z 1.5001(16) . ?
C00K H00Q 0.9300 . ?
C00K H00R 0.9300 . ?
C00L C00N 1.5177(15) . ?
C00L C00O 1.5276(16) . ?
C00M H00S 0.9600 . ?
C00M H00T 0.9600 . ?
C00M H00U 0.9600 . ?
C00N H00A 0.9700 . ?
C00N H00B 0.9700 . ?
C00N C00P 1.5243(16) . ?
C00O C00V 1.4866(18) . ?
C00O C00W 1.3310(17) . ?
C00P H00P 0.9800 . ?
C00P C00X 1.5386(17) . ?
C00Q H00C 0.9300 . ?
C00Q H00D 0.9300 . ?
C00R H00V 0.9700 . ?
C00R H00X 0.9700 . ?
C00R C00S 1.5304(16) . ?
C00S H00Y 0.9700 . ?
C00S H 0.9700 . ?
C00T C00W 1.4641(19) . ?
C00U C00Y 1.5134(17) . ?
C00U C010 1.5034(17) . ?
C00V H00E 0.9600 . ?
C00V H00F 0.9600 . ?
C00V H00G 0.9600 . ?
C00W H00W 0.9300 . ?
C00X H00H 0.9700 . ?
C00X H00I 0.9700 . ?
C00X C00Y 1.5316(18) . ?
C00Y H00J 0.9700 . ?
C00Y H00K 0.9700 . ?
C00Z H00Z 0.9600 . ?
C00Z HA 0.9600 . ?
C00Z HB 0.9600 . ?
C010 H01A 0.9600 . ?
C010 H01B 0.9600 . ?
C010 H01C 0.9600 . ?
